data_7705547
loop_
_publ_author_name
'Pan, Xun'
'Kuang, Xiao-Nan'
'Zhu, Ning'
'Wang, Guo'
'Yang, Yu-Ping'
'Liu, Jian-Ming'
'Li, Zhong-Feng'
'Xin, Xiu-Lan'
'Han, Hong-Liang'
'Jin, Qiong-Hua'
'Ren, Zhi-Gang'
'Zhang, Jiang-Wei'

_publ_section_title
;
 Terahertz time-domain absorption spectra of Cu(I) complexes bearing
 tetraphosphine ligands: the bridge between the C-H\p and \p\p
 interactions and photoluminescence properties.
;
_journal_issue 42
_journal_name_full 'Dalton transactions (Cambridge, England : 2003)'
_journal_page_first 14941
_journal_page_last 14950
_journal_paper_doi 10.1039/d0dt02542a
_journal_volume 49
_journal_year 2020
_chemical_formula_moiety 'C82 H68 Cu2 N10 P4, 2(Cl O4), 0.5[CH2Cl2], 1[CH2Cl2]'
_chemical_formula_sum 'C83.5 H71 Cl5 Cu2 N10 O8 P4'
_chemical_formula_weight 1770.806
_space_group_crystal_system triclinic
_space_group_IT_number 2
_space_group_name_Hall '-P 1'
_space_group_name_H-M_alt 'P -1'
_symmetry_Int_Tables_number 2
_audit_creation_date 2020-09-10
_audit_creation_method
;
Olex2 1.3-dev
(compiled 2020.07.31 svn.rc2a77460 for OlexSys, GUI svn.r5830)
;
_audit_update_record
;
2020-09-24 deposited with the CCDC.	2020-09-30 downloaded from the CCDC.
;
_cell_angle_alpha 72.522(2)
_cell_angle_beta 74.290(2)
_cell_angle_gamma 80.072(2)
_cell_formula_units_Z 2
_cell_length_a 13.2249(4)
_cell_length_b 14.9229(4)
_cell_length_c 21.7760(6)
_cell_measurement_reflns_used 11021
_cell_measurement_temperature 108.30(10)
_cell_measurement_theta_max 29.2740
_cell_measurement_theta_min 3.6730
_cell_volume 3926.6(2)
_computing_cell_refinement
;
CrysAlisPro, Agilent Technologies,
Version 1.171.37.35 (release 13-08-2014 CrysAlis171 .NET)
(compiled Aug 13 2014,18:06:01)
;
_computing_data_collection
;
CrysAlisPro, Agilent Technologies,
Version 1.171.37.35 (release 13-08-2014 CrysAlis171 .NET)
(compiled Aug 13 2014,18:06:01)
;
_computing_data_reduction
;
CrysAlisPro, Agilent Technologies,
Version 1.171.37.35 (release 13-08-2014 CrysAlis171 .NET)
(compiled Aug 13 2014,18:06:01)
;
_computing_molecular_graphics 'Olex2 1.3-dev (Dolomanov et al., 2009)'
_computing_publication_material 'Olex2 1.3-dev (Dolomanov et al., 2009)'
_computing_structure_refinement 'olex2.refine 1.3-dev (Bourhis et al., 2015)'
_computing_structure_solution 'A short history of SHELX (Sheldrick, 2007)/Bruker'
_diffrn_ambient_environment N~2~
_diffrn_ambient_temperature 108.30(10)
_diffrn_detector_area_resol_mean 16.0971
_diffrn_detector_type Eos
_diffrn_measured_fraction_theta_full 0.9975
_diffrn_measured_fraction_theta_max 0.9977
_diffrn_measurement_details
;
#__ type_ start__ end____ width___ exp.time_
  1 omega  -11.00   26.00   1.0000    4.0000
omega____ theta____ kappa____ phi______ frames
    -      -13.4210  -99.0000  -30.0000 37

#__ type_ start__ end____ width___ exp.time_
  2 omega  -12.00   32.00   1.0000    4.0000
omega____ theta____ kappa____ phi______ frames
    -       18.7335  -57.0000   60.0000 44

#__ type_ start__ end____ width___ exp.time_
  3 omega  -47.00   34.00   1.0000    4.0000
omega____ theta____ kappa____ phi______ frames
    -       18.7335  -57.0000  -60.0000 81

#__ type_ start__ end____ width___ exp.time_
  4 omega  -25.00   12.00   1.0000    4.0000
omega____ theta____ kappa____ phi______ frames
    -      -13.4210  -99.0000 -180.0000 37

#__ type_ start__ end____ width___ exp.time_
  5 omega  -12.00   45.00   1.0000    4.0000
omega____ theta____ kappa____ phi______ frames
    -      -13.4210   19.0000 -150.0000 57

#__ type_ start__ end____ width___ exp.time_
  6 omega   10.00   43.00   1.0000    4.0000
omega____ theta____ kappa____ phi______ frames
    -       18.7335   57.0000 -120.0000 33

#__ type_ start__ end____ width___ exp.time_
  7 omega   60.00   85.00   1.0000    4.0000
omega____ theta____ kappa____ phi______ frames
    -       18.7335   57.0000 -120.0000 25

#__ type_ start__ end____ width___ exp.time_
  8 omega   36.00   91.00   1.0000    4.0000
omega____ theta____ kappa____ phi______ frames
    -       18.7335  178.0000 -150.0000 55

#__ type_ start__ end____ width___ exp.time_
  9 omega   46.00   73.00   1.0000    4.0000
omega____ theta____ kappa____ phi______ frames
    -       18.7335  178.0000  150.0000 27

#__ type_ start__ end____ width___ exp.time_
 10 omega  -79.00  -20.00   1.0000    4.0000
omega____ theta____ kappa____ phi______ frames
    -      -13.4210  -57.0000 -120.0000 59

#__ type_ start__ end____ width___ exp.time_
 11 omega  -48.00   21.00   1.0000    4.0000
omega____ theta____ kappa____ phi______ frames
    -       18.7335  -57.0000   30.0000 69
;
_diffrn_measurement_device 'four-circle diffractometer'
_diffrn_measurement_device_type 'Xcalibur, Eos, Gemini'
_diffrn_measurement_method '\w scans'
_diffrn_radiation_type 'Mo K\a'
_diffrn_radiation_wavelength 0.71073
_diffrn_reflns_av_R_equivalents 0.0387
_diffrn_reflns_av_unetI/netI 0.0579
_diffrn_reflns_Laue_measured_fraction_full 0.9975
_diffrn_reflns_Laue_measured_fraction_max 0.9977
_diffrn_reflns_limit_h_max 17
_diffrn_reflns_limit_h_min -18
_diffrn_reflns_limit_k_max 20
_diffrn_reflns_limit_k_min -19
_diffrn_reflns_limit_l_max 29
_diffrn_reflns_limit_l_min -27
_diffrn_reflns_number 44896
_diffrn_reflns_point_group_measured_fraction_full 0.9975
_diffrn_reflns_point_group_measured_fraction_max 0.9977
_diffrn_reflns_theta_full 25.2417
_diffrn_reflns_theta_max 26.00
_diffrn_reflns_theta_min 3.03
_exptl_absorpt_coefficient_mu 0.858
_exptl_absorpt_correction_T_max 1.00000
_exptl_absorpt_correction_T_min 0.90448
_exptl_absorpt_correction_type multi-scan
_exptl_absorpt_process_details
;
CrysAlisPro, Agilent Technologies,
Version 1.171.37.35 (release 13-08-2014 CrysAlis171 .NET)
(compiled Aug 13 2014,18:06:01)
Empirical absorption correction using spherical harmonics,
 implemented in SCALE3 ABSPACK scaling algorithm.
;
_exptl_crystal_colour 'clear yellowish yellow'
_exptl_crystal_density_diffrn 1.498
_exptl_crystal_density_method 'not measured'
_exptl_crystal_description block
_exptl_crystal_F_000 1822.387
_exptl_crystal_size_max 0.4
_exptl_crystal_size_mid 0.35
_exptl_crystal_size_min 0.3
_refine_diff_density_max 0.8186
_refine_diff_density_min -0.4829
_refine_diff_density_rms 0.0932
_refine_ls_d_res_high 0.8107
_refine_ls_d_res_low 6.7329
_refine_ls_goodness_of_fit_ref 1.0468
_refine_ls_hydrogen_treatment constr
_refine_ls_matrix_type full
_refine_ls_number_constraints 130
_refine_ls_number_parameters 1063
_refine_ls_number_reflns 15415
_refine_ls_number_restraints 160
_refine_ls_restrained_S_all 1.0410
_refine_ls_R_factor_all 0.0564
_refine_ls_R_factor_gt 0.0435
_refine_ls_shift/su_max 0.0002
_refine_ls_shift/su_mean 0.0000
_refine_ls_structure_factor_coef Fsqd
_refine_ls_weighting_details 'w=1/[\s^2^(Fo^2^)+(0.0404P)^2^+2.7681P] where P=(Fo^2^+2Fc^2^)/3'
_refine_ls_weighting_scheme calc
_refine_ls_wR_factor_gt 0.0971
_refine_ls_wR_factor_ref 0.1038
_reflns_Friedel_coverage 0.0
_reflns_limit_h_max 16
_reflns_limit_h_min -15
_reflns_limit_k_max 18
_reflns_limit_k_min -17
_reflns_limit_l_max 26
_reflns_limit_l_min 0
_reflns_number_gt 12615
_reflns_number_total 15415
_reflns_threshold_expression I>=2u(I)
_cod_data_source_file d0dt02542a6.cif
_cod_data_source_block exp_5400
_cod_depositor_comments 'Adding full bibliography for 7705544--7705547.cif.'
_cod_original_cell_volume 3926.60(19)
_cod_original_formula_sum 'C83.5 Cl5 Cu2 H71 N10 O8 P4 '
_cod_database_code 7705547
_olex2_refinement_description
;
1. Fixed Uiso
 At 1.2 times of:
  All C(H) groups, All C(H,H) groups
2. Restrained distances
 Cl2-O7 \\sim Cl2A-O7A
 with sigma of 0.02
 Cl2-O6 \\sim Cl2A-O6A
 with sigma of 0.02
 O7-O8 \\sim O7A-O8A
 with sigma of 0.04
 O6-O8 \\sim O6A-O8A
 with sigma of 0.04
 Cl2-O8 \\sim Cl2A-O8A
 with sigma of 0.02
 Cl2-O5 \\sim Cl2A-O5A
 with sigma of 0.02
 O6-O5 \\sim O6A-O5A
 with sigma of 0.04
 O5-O8 \\sim O5A-O8A
 with sigma of 0.04
 O7-O6 \\sim O7A-O6A
 with sigma of 0.04
 O7-O5 \\sim O7A-O5A
 with sigma of 0.04
 O3-O1 \\sim O3A-O1A
 with sigma of 0.04
 Cl1-O2 \\sim Cl1A-O2A
 with sigma of 0.02
 Cl1-O3 \\sim Cl1A-O3A
 with sigma of 0.02
 Cl1-O1 \\sim Cl1A-O1A
 with sigma of 0.02
 O4-O1 \\sim O4A-O1A
 with sigma of 0.04
 O3-O4 \\sim O3A-O4A
 with sigma of 0.04
 O3-O2 \\sim O3A-O2A
 with sigma of 0.04
 O4-O2 \\sim O4A-O2A
 with sigma of 0.04
 O1-O2 \\sim O1A-O2A
 with sigma of 0.04
 Cl1-O4 \\sim Cl1A-O4A
 with sigma of 0.02
3. Rigid body (RIGU) restrains
 O8, Cl2, O7, O6, O5
 with sigma for 1-2 distances of 0.01 and sigma for 1-3 distances of 0.01
 Cl2A, O7A, O6A, O5A, O8A
 with sigma for 1-2 distances of 0.001 and sigma for 1-3 distances of 0.001
 O3A, Cl1A, O4A, O1A, O2A
 with sigma for 1-2 distances of 0.001 and sigma for 1-3 distances of 0.001
 Cl1A, O3A, O4A, O1A, O2A
 with sigma for 1-2 distances of 0.001 and sigma for 1-3 distances of 0.001
4. Others
 Fixed Sof: Cl2(0.85) O7(0.85) O6(0.85) O5(0.85) O8(0.85) O6A(0.15) Cl2A(0.15)
 O7A(0.15) O5A(0.15) O8A(0.15) Cl1(0.93) O3(0.93) O4(0.93) O1(0.93) O2(0.93)
 Cl1A(0.07) O3A(0.07) O4A(0.07) O1A(0.07) O2A(0.07)
5.a Secondary CH2 refined with riding coordinates:
 C41(H41a,H41b), C81(H81a,H81b), C54(H54a,H54b), C55(H55a,H55b), C56(H56a,
 H56b), C82(H82a,H82b)
5.b Aromatic/amide H refined with riding coordinates:
 C80(H80), C24(H24), C61(H61), C1(H1), C65(H65), C22(H22), C29(H29), C68(H68),
 C62(H62), C64(H64), C66(H66), C58(H58), C53(H53), C28(H28), C60(H60), C17(H17),
  C74(H74), C71(H71), C44(H44), C77(H77), C3(H3), C70(H70), C33(H33), C45(H45),
 C10(H10), C15(H15), C43(H43), C52(H52), C67(H67), C2(H2), C46(H46), C49(H49),
 C13(H13), C79(H79), C23(H23), C8(H8), C47(H47), C50(H50), C27(H27), C72(H72),
 C14(H14), C59(H59), C78(H78), C16(H16), C9(H9), C32(H32), C76(H76), C51(H51),
 C37(H37), C38(H38), C31(H31), C30(H30), C73(H73), C36(H36), C39(H39), C40(H40)
;
_smtbx_masks_special_details
;
A solvent mask was calculated and 119 electrons were 
found in a volume of 395\%A^3^ in 2 voids per unit cell. 
This is consistent with the presence of 0.5[CH2Cl2], 1[CH2Cl2] per Formula Unit 
which account for 126 electrons per unit cell.
;
_smtbx_masks_void_probe_radius 1.2
_smtbx_masks_void_truncation_radius 1.2
_olex2_submission_special_instructions 'No special instructions were received'

loop_
_space_group_symop_id
_space_group_symop_operation_xyz
1 x,y,z
2 -x,-y,-z

loop_
_atom_site_label
_atom_site_type_symbol
_atom_site_fract_x
_atom_site_fract_y
_atom_site_fract_z
_atom_site_U_iso_or_equiv
_atom_site_adp_type
_atom_site_occupancy
_atom_site_refinement_flags_posn
_atom_site_refinement_flags_adp
_atom_site_disorder_group
Cu1 Cu 0.13362(2) 0.39376(2) 0.233738(15) 0.01968(8) Uani 1.000000 . . .
Cu2 Cu -0.44838(2) 0.90003(2) 0.293790(15) 0.01884(8) Uani 1.000000 . . .
P4 P -0.41515(5) 0.85934(4) 0.19914(3) 0.01708(14) Uani 1.000000 . . .
P1 P 0.06531(5) 0.48289(5) 0.14799(3) 0.02028(15) Uani 1.000000 . . .
P2 P -0.00865(5) 0.36451(5) 0.31706(3) 0.01930(14) Uani 1.000000 . . .
P3 P -0.38845(5) 0.77204(5) 0.36405(3) 0.01926(14) Uani 1.000000 . . .
Cl2 Cl -0.01647(7) 1.13644(9) 0.15382(5) 0.0331(2) Uani 0.850000 D U 1
C57 C -0.52535(19) 0.88666(17) 0.15868(12) 0.0184(5) Uani 1.000000 . . .
N9 N -0.12792(16) 0.48064(14) 0.23227(10) 0.0195(5) Uani 1.000000 . . .
N10 N -0.30674(16) 0.70004(14) 0.25637(10) 0.0196(5) Uani 1.000000 . . .
N2 N 0.23813(16) 0.28596(14) 0.20848(10) 0.0186(4) Uani 1.000000 . . .
C21 C -0.4800(2) 1.17011(18) 0.32770(13) 0.0240(6) Uani 1.000000 . . .
N5 N -0.40519(16) 1.02248(14) 0.30121(10) 0.0204(5) Uani 1.000000 . . .
N1 N 0.27528(16) 0.44667(14) 0.22615(10) 0.0206(5) Uani 1.000000 . . .
N6 N -0.59647(16) 0.96632(14) 0.32173(10) 0.0217(5) Uani 1.000000 . . .
C75 C -0.2646(2) 0.79173(17) 0.37820(13) 0.0220(6) Uani 1.000000 . . .
O7 O -0.0349(3) 1.2130(2) 0.18441(18) 0.0406(9) Uani 0.850000 D U 1
C6 C 0.36087(19) 0.38922(17) 0.20441(12) 0.0203(5) Uani 1.000000 . . .
C35 C 0.1222(2) 0.44954(18) 0.07109(13) 0.0247(6) Uani 1.000000 . . .
C41 C -0.07915(19) 0.47832(19) 0.16391(13) 0.0227(6) Uani 1.000000 . . .
H41a H -0.10896(19) 0.53178(19) 0.13372(13) 0.0273(7) Uiso 1.000000 R . .
H41b H -0.09283(19) 0.42090(19) 0.15673(13) 0.0273(7) Uiso 1.000000 R . .
C80 C -0.1792(2) 0.8125(2) 0.32384(14) 0.0302(6) Uani 1.000000 . . .
H80 H -0.1854(2) 0.8131(2) 0.28220(14) 0.0362(8) Uiso 1.000000 R . .
C81 C -0.3893(2) 0.72854(17) 0.21899(13) 0.0209(6) Uani 1.000000 . . .
H81a H -0.4531(2) 0.69967(17) 0.24516(13) 0.0251(7) Uiso 1.000000 R . .
H81b H -0.3662(2) 0.70841(17) 0.17854(13) 0.0251(7) Uiso 1.000000 R . .
C54 C -0.12448(19) 0.38793(17) 0.27916(13) 0.0215(6) Uani 1.000000 . . .
H54a H -0.12103(19) 0.34005(17) 0.25662(13) 0.0259(7) Uiso 1.000000 R . .
H54b H -0.18885(19) 0.38362(17) 0.31385(13) 0.0259(7) Uiso 1.000000 R . .
C24 C -0.3098(2) 1.04954(19) 0.29039(13) 0.0252(6) Uani 1.000000 . . .
H24 H -0.2511(2) 1.00864(19) 0.27844(13) 0.0302(7) Uiso 1.000000 R . .
C61 C -0.6158(2) 0.98401(19) 0.07542(14) 0.0282(6) Uani 1.000000 . . .
H61 H -0.6158(2) 1.03271(19) 0.03693(14) 0.0339(8) Uiso 1.000000 R . .
C5 C 0.34072(19) 0.30160(17) 0.19620(12) 0.0182(5) Uani 1.000000 . . .
N8 N -0.7647(2) 1.25215(18) 0.38187(12) 0.0378(6) Uani 1.000000 . . .
C69 C -0.4671(2) 0.71776(18) 0.44577(13) 0.0227(6) Uani 1.000000 . . .
C18 C -0.6851(2) 1.10837(19) 0.35176(13) 0.0259(6) Uani 1.000000 . . .
C1 C 0.2177(2) 0.20637(18) 0.20051(13) 0.0229(6) Uani 1.000000 . . .
H1 H 0.1476(2) 0.19581(18) 0.20788(13) 0.0275(7) Uiso 1.000000 R . .
C65 C -0.1963(2) 0.8892(2) 0.02200(14) 0.0298(6) Uani 1.000000 . . .
H65 H -0.1818(2) 0.8658(2) -0.01483(14) 0.0357(8) Uiso 1.000000 R . .
C34 C 0.0723(2) 0.60971(18) 0.12922(14) 0.0244(6) Uani 1.000000 . . .
C7 C 0.4646(2) 0.41157(19) 0.19078(14) 0.0248(6) Uani 1.000000 . . .
C12 C 0.5321(2) 0.26064(19) 0.16188(13) 0.0237(6) Uani 1.000000 . . .
N4 N 0.61141(18) 0.19736(16) 0.14117(12) 0.0310(6) Uani 1.000000 . . .
C22 C -0.3784(2) 1.1967(2) 0.31501(15) 0.0312(7) Uani 1.000000 . . .
H22 H -0.3688(2) 1.2546(2) 0.31935(15) 0.0374(8) Uiso 1.000000 R . .
C4 C 0.42437(19) 0.23718(17) 0.17599(12) 0.0199(5) Uani 1.000000 . . .
C29 C 0.0651(2) 0.64508(19) 0.18269(15) 0.0283(6) Uani 1.000000 . . .
H29 H 0.0628(2) 0.60360(19) 0.22447(15) 0.0339(8) Uiso 1.000000 R . .
N3 N 0.65212(18) 0.36880(17) 0.15595(13) 0.0342(6) Uani 1.000000 . . .
C68 C -0.2393(2) 0.95905(19) 0.13202(13) 0.0259(6) Uani 1.000000 . . .
H68 H -0.2532(2) 0.98268(19) 0.16873(13) 0.0311(7) Uiso 1.000000 R . .
N7 N -0.5631(2) 1.31492(17) 0.35376(13) 0.0373(6) Uani 1.000000 . . .
C20 C -0.4905(2) 1.08244(18) 0.32004(12) 0.0209(5) Uani 1.000000 . . .
C62 C -0.5264(2) 0.95948(18) 0.10123(13) 0.0221(6) Uani 1.000000 . . .
H62 H -0.4670(2) 0.99194(18) 0.07996(13) 0.0266(7) Uiso 1.000000 R . .
C55 C -0.22969(19) 0.53855(18) 0.24154(14) 0.0233(6) Uani 1.000000 . . .
H55a H -0.26807(19) 0.53489(18) 0.21034(14) 0.0280(7) Uiso 1.000000 R . .
H55b H -0.27157(19) 0.51434(18) 0.28593(14) 0.0280(7) Uiso 1.000000 R . .
C64 C -0.2802(2) 0.86062(19) 0.07464(13) 0.0244(6) Uani 1.000000 . . .
H64 H -0.3221(2) 0.81767(19) 0.07300(13) 0.0292(7) Uiso 1.000000 R . .
C66 C -0.1341(2) 0.9528(2) 0.02447(14) 0.0326(7) Uani 1.000000 . . .
H66 H -0.0778(2) 0.9724(2) -0.01095(14) 0.0392(8) Uiso 1.000000 R . .
C48 C -0.0452(2) 0.44316(18) 0.37093(12) 0.0223(6) Uani 1.000000 . . .
C26 C -0.5753(2) 1.22934(19) 0.34825(13) 0.0284(6) Uani 1.000000 . . .
C11 C 0.5517(2) 0.34532(19) 0.16895(13) 0.0258(6) Uani 1.000000 . . .
C58 C -0.6153(2) 0.83985(19) 0.18971(14) 0.0266(6) Uani 1.000000 . . .
H58 H -0.6158(2) 0.79133(19) 0.22835(14) 0.0319(7) Uiso 1.000000 R . .
C42 C -0.03627(19) 0.24725(18) 0.37251(13) 0.0226(6) Uani 1.000000 . . .
C53 C 0.0230(2) 0.50869(18) 0.36384(13) 0.0263(6) Uani 1.000000 . . .
H53 H 0.0868(2) 0.51035(18) 0.33241(13) 0.0315(7) Uiso 1.000000 R . .
O6 O -0.03395(19) 1.1748(2) 0.08765(12) 0.0453(7) Uani 0.850000 D U 1
C28 C -0.7499(3) 1.3346(2) 0.38764(15) 0.0434(9) Uani 1.000000 . . .
H28 H -0.8089(3) 1.3736(2) 0.40185(15) 0.0521(10) Uiso 1.000000 R . .
C60 C -0.7045(2) 0.9364(2) 0.10664(15) 0.0320(7) Uani 1.000000 . . .
H60 H -0.7641(2) 0.9528(2) 0.08921(15) 0.0384(8) Uiso 1.000000 R . .
C17 C -0.7826(2) 1.0760(2) 0.36104(14) 0.0330(7) Uani 1.000000 . . .
H17 H -0.8451(2) 1.1117(2) 0.37462(14) 0.0396(8) Uiso 1.000000 R . .
C74 C -0.5620(2) 0.7643(2) 0.47065(14) 0.0336(7) Uani 1.000000 . . .
H74 H -0.5840(2) 0.8237(2) 0.44628(14) 0.0403(8) Uiso 1.000000 R . .
C71 C -0.5011(2) 0.5858(2) 0.54255(14) 0.0336(7) Uani 1.000000 . . .
H71 H -0.4808(2) 0.5254(2) 0.56633(14) 0.0403(8) Uiso 1.000000 R . .
C44 C -0.0725(2) 0.0888(2) 0.38331(16) 0.0334(7) Uani 1.000000 . . .
H44 H -0.0796(2) 0.0432(2) 0.36397(16) 0.0400(8) Uiso 1.000000 R . .
C56 C -0.2130(2) 0.64130(18) 0.23105(13) 0.0238(6) Uani 1.000000 . . .
H56a H -0.1883(2) 0.66939(18) 0.18398(13) 0.0285(7) Uiso 1.000000 R . .
H56b H -0.1577(2) 0.64242(18) 0.25230(13) 0.0285(7) Uiso 1.000000 R . .
C19 C -0.5937(2) 1.05151(18) 0.33114(12) 0.0206(5) Uani 1.000000 . . .
C77 C -0.1594(3) 0.8142(2) 0.44611(16) 0.0369(7) Uani 1.000000 . . .
H77 H -0.1533(3) 0.8154(2) 0.48741(16) 0.0443(9) Uiso 1.000000 R . .
C3 C 0.3996(2) 0.15359(19) 0.16976(13) 0.0255(6) Uani 1.000000 . . .
H3 H 0.4533(2) 0.10865(19) 0.15754(13) 0.0306(7) Uiso 1.000000 R . .
C63 C -0.30314(19) 0.89526(17) 0.13028(12) 0.0197(5) Uani 1.000000 . . .
C70 C -0.4370(2) 0.62809(19) 0.48200(14) 0.0294(6) Uani 1.000000 . . .
H70 H -0.3735(2) 0.59595(19) 0.46564(14) 0.0353(8) Uiso 1.000000 R . .
C82 C -0.3476(2) 0.66937(18) 0.32810(12) 0.0218(6) Uani 1.000000 . . .
H82a H -0.2935(2) 0.62795(18) 0.34826(12) 0.0262(7) Uiso 1.000000 R . .
H82b H -0.4077(2) 0.63398(18) 0.33789(12) 0.0262(7) Uiso 1.000000 R . .
C33 C 0.0614(2) 0.7411(2) 0.17463(17) 0.0356(7) Uani 1.000000 . . .
H33 H 0.0553(2) 0.7637(2) 0.21099(17) 0.0428(9) Uiso 1.000000 R . .
C45 C -0.0889(2) 0.0688(2) 0.45052(16) 0.0383(8) Uani 1.000000 . . .
H45 H -0.1081(2) 0.0098(2) 0.47693(16) 0.0460(9) Uiso 1.000000 R . .
C10 C 0.2933(2) 0.52749(19) 0.23364(14) 0.0282(6) Uani 1.000000 . . .
H10 H 0.2357(2) 0.56747(19) 0.24833(14) 0.0339(8) Uiso 1.000000 R . .
C15 C -0.6905(2) 0.93739(19) 0.33056(14) 0.0277(6) Uani 1.000000 . . .
H15 H -0.6932(2) 0.87943(19) 0.32359(14) 0.0333(8) Uiso 1.000000 R . .
C43 C -0.0452(2) 0.17757(18) 0.34382(14) 0.0263(6) Uani 1.000000 . . .
H43 H -0.0328(2) 0.19066(18) 0.29802(14) 0.0316(7) Uiso 1.000000 R . .
C52 C -0.0019(3) 0.5714(2) 0.40249(16) 0.0378(7) Uani 1.000000 . . .
H52 H 0.0438(3) 0.6159(2) 0.39631(16) 0.0453(9) Uiso 1.000000 R . .
C67 C -0.1550(2) 0.9875(2) 0.07906(15) 0.0335(7) Uani 1.000000 . . .
H67 H -0.1125(2) 1.0301(2) 0.08041(15) 0.0402(8) Uiso 1.000000 R . .
O5 O -0.0900(3) 1.0678(2) 0.19095(19) 0.0516(10) Uani 0.850000 D U 1
C2 C 0.2966(2) 0.13797(19) 0.18162(14) 0.0259(6) Uani 1.000000 . . .
H2 H 0.2792(2) 0.08281(19) 0.17721(14) 0.0311(7) Uiso 1.000000 R . .
C46 C -0.0772(3) 0.1361(2) 0.47946(16) 0.0400(8) Uani 1.000000 . . .
H46 H -0.0873(3) 0.1215(2) 0.52520(16) 0.0480(9) Uiso 1.000000 R . .
C49 C -0.1399(2) 0.4407(2) 0.41905(14) 0.0312(7) Uani 1.000000 . . .
H49 H -0.1872(2) 0.3980(2) 0.42443(14) 0.0374(8) Uiso 1.000000 R . .
C13 C 0.7080(2) 0.2224(2) 0.12817(16) 0.0374(7) Uani 1.000000 . . .
H13 H 0.7649(2) 0.1818(2) 0.11352(16) 0.0448(9) Uiso 1.000000 R . .
C79 C -0.0854(2) 0.8324(2) 0.33125(16) 0.0363(7) Uani 1.000000 . . .
H79 H -0.0289(2) 0.8457(2) 0.29470(16) 0.0435(9) Uiso 1.000000 R . .
C23 C -0.2934(2) 1.1362(2) 0.29610(15) 0.0317(7) Uani 1.000000 . . .
H23 H -0.2252(2) 1.1528(2) 0.28713(15) 0.0380(8) Uiso 1.000000 R . .
C8 C 0.4799(2) 0.4974(2) 0.19916(16) 0.0364(7) Uani 1.000000 . . .
H8 H 0.5476(2) 0.5149(2) 0.19023(16) 0.0437(9) Uiso 1.000000 R . .
C47 C -0.0505(2) 0.2248(2) 0.44093(14) 0.0291(6) Uani 1.000000 . . .
H47 H -0.0421(2) 0.2694(2) 0.46074(14) 0.0349(8) Uiso 1.000000 R . .
C50 C -0.1631(3) 0.5023(2) 0.45881(15) 0.0405(8) Uani 1.000000 . . .
H50 H -0.2253(3) 0.4995(2) 0.49162(15) 0.0486(10) Uiso 1.000000 R . .
C27 C -0.6514(3) 1.3660(2) 0.37372(16) 0.0444(9) Uani 1.000000 . . .
H27 H -0.6472(3) 1.4250(2) 0.37856(16) 0.0532(10) Uiso 1.000000 R . .
C72 C -0.5939(2) 0.6333(2) 0.56699(15) 0.0380(8) Uani 1.000000 . . .
H72 H -0.6365(2) 0.6051(2) 0.60758(15) 0.0456(9) Uiso 1.000000 R . .
C14 C 0.7280(2) 0.3070(2) 0.13547(16) 0.0390(8) Uani 1.000000 . . .
H14 H 0.7977(2) 0.3203(2) 0.12551(16) 0.0468(9) Uiso 1.000000 R . .
C25 C -0.6747(2) 1.1987(2) 0.36120(13) 0.0288(6) Uani 1.000000 . . .
C59 C -0.7041(2) 0.8645(2) 0.16387(15) 0.0336(7) Uani 1.000000 . . .
H59 H -0.7637(2) 0.8324(2) 0.18517(15) 0.0403(8) Uiso 1.000000 R . .
C78 C -0.0754(2) 0.8325(2) 0.39263(16) 0.0363(7) Uani 1.000000 . . .
H78 H -0.0120(2) 0.8448(2) 0.39772(16) 0.0436(9) Uiso 1.000000 R . .
C16 C -0.7848(2) 0.9906(2) 0.34981(15) 0.0338(7) Uani 1.000000 . . .
H16 H -0.8490(2) 0.9685(2) 0.35505(15) 0.0406(9) Uiso 1.000000 R . .
O8 O 0.08995(18) 1.0952(2) 0.14917(15) 0.0469(7) Uani 0.850000 D U 1
C9 C 0.3940(2) 0.5551(2) 0.22060(17) 0.0377(7) Uani 1.000000 . . .
H9 H 0.4028(2) 0.6123(2) 0.22643(17) 0.0452(9) Uiso 1.000000 R . .
C32 C 0.0666(3) 0.8020(2) 0.11383(19) 0.0456(9) Uani 1.000000 . . .
H32 H 0.0647(3) 0.8665(2) 0.10848(19) 0.0547(10) Uiso 1.000000 R . .
C76 C -0.2537(2) 0.79401(19) 0.43910(14) 0.0289(6) Uani 1.000000 . . .
H76 H -0.3102(2) 0.78186(19) 0.47579(14) 0.0347(8) Uiso 1.000000 R . .
C51 C -0.0951(3) 0.5675(2) 0.45027(16) 0.0445(9) Uani 1.000000 . . .
H51 H -0.1120(3) 0.6090(2) 0.47680(16) 0.0534(10) Uiso 1.000000 R . .
C37 C 0.1375(3) 0.3508(3) -0.0008(2) 0.0650(12) Uani 1.000000 . . .
H37 H 0.1094(3) 0.3067(3) -0.0121(2) 0.0781(15) Uiso 1.000000 R . .
C38 C 0.2310(3) 0.3819(3) -0.03704(16) 0.0522(10) Uani 1.000000 . . .
H38 H 0.2671(3) 0.3595(3) -0.07340(16) 0.0626(12) Uiso 1.000000 R . .
C31 C 0.0750(3) 0.7685(2) 0.05938(19) 0.0550(10) Uani 1.000000 . . .
H31 H 0.0791(3) 0.8106(2) 0.01765(19) 0.0660(12) Uiso 1.000000 R . .
C30 C 0.0772(3) 0.6725(2) 0.06725(16) 0.0381(7) Uani 1.000000 . . .
H30 H 0.0820(3) 0.6503(2) 0.03087(16) 0.0457(9) Uiso 1.000000 R . .
C73 C -0.6250(2) 0.7227(3) 0.53201(16) 0.0435(8) Uani 1.000000 . . .
H73 H -0.6876(2) 0.7552(3) 0.54927(16) 0.0522(10) Uiso 1.000000 R . .
C36 C 0.0826(3) 0.3846(3) 0.0536(2) 0.0520(10) Uani 1.000000 . . .
H36 H 0.0182(3) 0.3626(3) 0.0783(2) 0.0624(12) Uiso 1.000000 R . .
C39 C 0.2718(4) 0.4452(3) -0.0204(2) 0.0888(18) Uani 1.000000 . . .
H39 H 0.3368(4) 0.4662(3) -0.0449(2) 0.107(2) Uiso 1.000000 R . .
C40 C 0.2174(3) 0.4789(3) 0.0331(2) 0.0799(15) Uani 1.000000 . . .
H40 H 0.2464(3) 0.5233(3) 0.0437(2) 0.0959(19) Uiso 1.000000 R . .
Cl1 Cl 0.26865(9) 0.67158(7) 0.36294(5) 0.0360(3) Uani 0.930000 D . 1
O3 O 0.3763(3) 0.6956(2) 0.34210(15) 0.0468(8) Uani 0.930000 D . 1
O4 O 0.2097(4) 0.7139(4) 0.4138(3) 0.0499(13) Uani 0.930000 D . 1
O1 O 0.2202(2) 0.70595(19) 0.30666(12) 0.0497(7) Uani 0.930000 D . 1
O2 O 0.2660(3) 0.57139(16) 0.38456(14) 0.0666(9) Uani 0.930000 D . 1
Cl2A Cl -0.0081(5) 1.0853(5) 0.1809(3) 0.0390(13) Uani 0.150000 D U 2
O7A O -0.049(2) 1.1811(13) 0.1894(14) 0.039(2) Uani 0.150000 D U 2
O6A O 0.0396(12) 1.0942(11) 0.1117(7) 0.046(2) Uani 0.150000 D U 2
O5A O -0.0898(19) 1.0307(13) 0.2004(13) 0.040(2) Uani 0.150000 D U 2
O8A O 0.0645(11) 1.0457(10) 0.2197(8) 0.045(2) Uani 0.150000 D U 2
Cl1A Cl 0.3128(16) 0.6641(14) 0.3757(11) 0.056(4) Uani 0.070000 D U 2
O3A O 0.393(4) 0.725(3) 0.344(3) 0.056(4) Uani 0.070000 D U 2
O4A O 0.228(6) 0.713(6) 0.415(4) 0.056(4) Uani 0.070000 D U 2
O1A O 0.263(3) 0.644(3) 0.3284(19) 0.056(4) Uani 0.070000 D U 2
O2A O 0.336(3) 0.575(2) 0.4146(17) 0.056(4) Uani 0.070000 D U 2

loop_
_atom_site_aniso_label
_atom_site_aniso_U_11
_atom_site_aniso_U_22
_atom_site_aniso_U_33
_atom_site_aniso_U_12
_atom_site_aniso_U_13
_atom_site_aniso_U_23
Cu1 0.01465(15) 0.02153(16) 0.02335(17) -0.00153(12) -0.00295(13) -0.00819(13)
Cu2 0.01798(16) 0.01728(16) 0.02009(16) 0.00010(12) -0.00363(13) -0.00500(12)
P4 0.0169(3) 0.0163(3) 0.0172(3) -0.0016(3) -0.0045(3) -0.0028(3)
P1 0.0171(3) 0.0220(3) 0.0205(3) -0.0017(3) -0.0017(3) -0.0063(3)
P2 0.0159(3) 0.0204(3) 0.0199(3) -0.0005(3) -0.0033(3) -0.0045(3)
P3 0.0193(3) 0.0196(3) 0.0169(3) 0.0001(3) -0.0038(3) -0.0035(3)
Cl2 0.0157(4) 0.0595(7) 0.0310(5) -0.0028(5) -0.0026(4) -0.0252(5)
C57 0.0187(12) 0.0183(12) 0.0194(13) -0.0002(10) -0.0059(10) -0.0066(10)
N9 0.0154(10) 0.0216(11) 0.0187(11) 0.0020(9) -0.0022(9) -0.0049(9)
N10 0.0192(11) 0.0205(11) 0.0168(11) 0.0036(9) -0.0041(9) -0.0046(9)
N2 0.0168(10) 0.0196(11) 0.0200(11) -0.0008(9) -0.0054(9) -0.0058(9)
C21 0.0286(14) 0.0236(14) 0.0213(13) 0.0035(11) -0.0107(12) -0.0073(11)
N5 0.0179(11) 0.0225(11) 0.0203(11) 0.0002(9) -0.0042(9) -0.0065(9)
N1 0.0198(11) 0.0225(11) 0.0209(11) -0.0028(9) -0.0031(9) -0.0088(9)
N6 0.0182(11) 0.0210(11) 0.0219(11) -0.0012(9) -0.0027(9) -0.0022(9)
C75 0.0254(14) 0.0160(12) 0.0231(14) 0.0011(11) -0.0078(11) -0.0030(10)
O7 0.0360(18) 0.058(2) 0.0369(17) 0.0092(17) -0.0139(14) -0.0286(19)
C6 0.0185(13) 0.0225(13) 0.0193(13) -0.0031(11) -0.0039(11) -0.0045(10)
C35 0.0259(14) 0.0245(14) 0.0207(14) -0.0007(11) -0.0045(11) -0.0036(11)
C41 0.0189(13) 0.0266(14) 0.0209(13) -0.0018(11) -0.0051(11) -0.0036(11)
C80 0.0288(15) 0.0373(16) 0.0252(15) -0.0063(13) -0.0043(12) -0.0095(13)
C81 0.0243(14) 0.0192(13) 0.0207(13) -0.0010(11) -0.0062(11) -0.0073(11)
C54 0.0159(12) 0.0229(13) 0.0239(14) -0.0020(10) -0.0037(11) -0.0042(11)
C24 0.0207(14) 0.0309(15) 0.0260(14) -0.0016(12) -0.0057(11) -0.0109(12)
C61 0.0304(15) 0.0281(15) 0.0249(15) 0.0046(12) -0.0105(12) -0.0057(12)
C5 0.0178(12) 0.0215(13) 0.0151(12) -0.0039(10) -0.0023(10) -0.0048(10)
N8 0.0402(15) 0.0411(15) 0.0284(14) 0.0192(12) -0.0130(12) -0.0124(12)
C69 0.0244(14) 0.0260(14) 0.0193(13) -0.0065(11) -0.0043(11) -0.0070(11)
C18 0.0257(14) 0.0298(15) 0.0154(13) 0.0048(12) -0.0037(11) -0.0012(11)
C1 0.0193(13) 0.0249(14) 0.0259(14) -0.0065(11) -0.0030(11) -0.0084(11)
C65 0.0235(14) 0.0431(17) 0.0218(14) 0.0031(13) -0.0049(12) -0.0110(13)
C34 0.0176(13) 0.0242(14) 0.0300(15) -0.0014(11) -0.0036(11) -0.0076(12)
C7 0.0182(13) 0.0280(14) 0.0289(15) -0.0048(11) -0.0032(11) -0.0094(12)
C12 0.0188(13) 0.0272(14) 0.0223(14) 0.0017(11) -0.0032(11) -0.0062(11)
N4 0.0214(12) 0.0341(13) 0.0350(14) 0.0020(10) -0.0054(11) -0.0093(11)
C22 0.0380(17) 0.0297(15) 0.0353(16) -0.0042(13) -0.0172(14) -0.0145(13)
C4 0.0193(13) 0.0220(13) 0.0166(13) 0.0002(10) -0.0039(10) -0.0038(10)
C29 0.0242(14) 0.0263(14) 0.0333(16) -0.0015(12) -0.0052(12) -0.0084(12)
N3 0.0189(12) 0.0404(14) 0.0440(15) -0.0063(11) -0.0038(11) -0.0134(12)
C68 0.0231(14) 0.0312(15) 0.0238(14) -0.0054(12) -0.0040(12) -0.0076(12)
N7 0.0501(16) 0.0328(14) 0.0383(15) 0.0128(12) -0.0260(13) -0.0187(12)
C20 0.0228(13) 0.0226(13) 0.0169(13) 0.0017(11) -0.0063(11) -0.0051(10)
C62 0.0210(13) 0.0205(13) 0.0233(14) -0.0008(11) -0.0034(11) -0.0058(11)
C55 0.0160(13) 0.0260(14) 0.0266(14) -0.0011(11) -0.0038(11) -0.0066(11)
C64 0.0214(13) 0.0290(14) 0.0236(14) -0.0010(11) -0.0077(11) -0.0070(11)
C66 0.0208(14) 0.0468(18) 0.0248(15) -0.0071(13) 0.0010(12) -0.0051(13)
C48 0.0216(13) 0.0225(13) 0.0189(13) 0.0042(11) -0.0041(11) -0.0038(11)
C26 0.0390(17) 0.0264(15) 0.0229(14) 0.0082(13) -0.0153(13) -0.0102(12)
C11 0.0172(13) 0.0321(15) 0.0265(14) -0.0056(11) -0.0032(11) -0.0056(12)
C58 0.0262(14) 0.0287(15) 0.0243(14) -0.0054(12) -0.0097(12) -0.0013(12)
C42 0.0151(12) 0.0214(13) 0.0284(15) 0.0003(10) -0.0064(11) -0.0025(11)
C53 0.0328(15) 0.0211(13) 0.0225(14) 0.0021(12) -0.0069(12) -0.0044(11)
O6 0.0328(14) 0.082(2) 0.0290(14) -0.0150(14) -0.0043(11) -0.0239(13)
C28 0.053(2) 0.044(2) 0.0332(17) 0.0272(17) -0.0192(16) -0.0201(15)
C60 0.0257(15) 0.0385(17) 0.0362(17) -0.0009(13) -0.0161(13) -0.0098(14)
C17 0.0201(14) 0.0379(17) 0.0291(16) 0.0061(12) 0.0004(12) -0.0020(13)
C74 0.0268(15) 0.0415(17) 0.0258(15) 0.0005(13) -0.0032(12) -0.0039(13)
C71 0.0433(18) 0.0299(16) 0.0267(15) -0.0121(14) -0.0073(14) -0.0023(12)
C44 0.0294(15) 0.0228(14) 0.051(2) -0.0011(12) -0.0191(14) -0.0066(14)
C56 0.0195(13) 0.0277(14) 0.0234(14) -0.0020(11) -0.0032(11) -0.0076(11)
C19 0.0218(13) 0.0235(13) 0.0125(12) 0.0034(11) -0.0043(10) -0.0020(10)
C77 0.0476(19) 0.0372(17) 0.0326(17) -0.0129(15) -0.0164(15) -0.0078(14)
C3 0.0235(14) 0.0254(14) 0.0274(15) 0.0012(11) -0.0023(12) -0.0119(12)
C63 0.0166(12) 0.0206(13) 0.0185(13) 0.0034(10) -0.0078(10) 0.0002(10)
C70 0.0321(16) 0.0267(15) 0.0260(15) -0.0005(12) -0.0036(12) -0.0061(12)
C82 0.0240(14) 0.0217(13) 0.0184(13) 0.0000(11) -0.0051(11) -0.0046(11)
C33 0.0307(16) 0.0335(16) 0.048(2) -0.0035(13) -0.0106(14) -0.0171(15)
C45 0.0404(18) 0.0267(15) 0.0434(19) -0.0103(14) -0.0188(15) 0.0089(14)
C10 0.0248(14) 0.0267(15) 0.0353(16) -0.0029(12) -0.0041(12) -0.0137(12)
C15 0.0223(14) 0.0237(14) 0.0301(15) -0.0041(11) -0.0021(12) 0.0005(12)
C43 0.0215(14) 0.0269(14) 0.0284(15) 0.0012(11) -0.0088(12) -0.0035(12)
C52 0.052(2) 0.0262(15) 0.0395(18) 0.0032(14) -0.0194(16) -0.0120(14)
C67 0.0248(15) 0.0413(17) 0.0347(17) -0.0132(13) -0.0019(13) -0.0096(14)
O5 0.0364(18) 0.072(3) 0.043(2) -0.020(2) -0.0012(13) -0.011(2)
C2 0.0264(14) 0.0227(14) 0.0316(15) -0.0027(11) -0.0073(12) -0.0110(12)
C46 0.0467(19) 0.0384(17) 0.0305(17) -0.0101(15) -0.0156(15) 0.0063(14)
C49 0.0248(15) 0.0385(17) 0.0252(15) 0.0035(13) -0.0048(12) -0.0058(13)
C13 0.0191(15) 0.0432(18) 0.0457(19) 0.0049(13) -0.0036(14) -0.0137(15)
C79 0.0252(15) 0.0400(17) 0.0432(19) -0.0102(13) 0.0036(14) -0.0170(15)
C23 0.0264(15) 0.0341(16) 0.0397(17) -0.0072(13) -0.0105(13) -0.0125(14)
C8 0.0232(15) 0.0388(17) 0.050(2) -0.0141(13) -0.0001(14) -0.0175(15)
C47 0.0313(15) 0.0286(15) 0.0294(15) -0.0039(12) -0.0130(13) -0.0048(12)
C50 0.0374(18) 0.051(2) 0.0230(15) 0.0188(16) -0.0039(14) -0.0103(14)
C27 0.063(2) 0.0392(18) 0.0409(19) 0.0204(17) -0.0286(18) -0.0245(15)
C72 0.0331(17) 0.055(2) 0.0245(16) -0.0233(15) -0.0018(13) -0.0032(14)
C14 0.0164(14) 0.050(2) 0.049(2) -0.0038(14) -0.0046(14) -0.0145(16)
C25 0.0328(16) 0.0318(15) 0.0173(13) 0.0139(13) -0.0080(12) -0.0074(12)
C59 0.0257(15) 0.0392(17) 0.0367(17) -0.0115(13) -0.0081(13) -0.0060(14)
C78 0.0307(16) 0.0338(16) 0.052(2) -0.0100(13) -0.0141(15) -0.0144(15)
C16 0.0202(14) 0.0361(17) 0.0356(17) -0.0052(12) -0.0040(13) 0.0037(13)
O8 0.0197(12) 0.0666(18) 0.0658(19) 0.0060(12) -0.0104(12) -0.0395(16)
C9 0.0328(16) 0.0319(16) 0.056(2) -0.0103(13) -0.0049(15) -0.0243(15)
C32 0.053(2) 0.0227(16) 0.067(2) -0.0061(15) -0.0261(19) -0.0079(16)
C76 0.0321(16) 0.0286(15) 0.0267(15) -0.0080(12) -0.0044(13) -0.0079(12)
C51 0.067(2) 0.0383(18) 0.0317(17) 0.0231(17) -0.0223(17) -0.0199(15)
C37 0.053(2) 0.080(3) 0.094(3) 0.019(2) -0.034(2) -0.070(3)
C38 0.065(3) 0.055(2) 0.0289(18) 0.0253(19) -0.0086(17) -0.0192(16)
C31 0.084(3) 0.0331(18) 0.046(2) -0.0148(18) -0.029(2) 0.0108(16)
C30 0.0475(19) 0.0339(17) 0.0339(17) -0.0087(15) -0.0123(15) -0.0055(14)
C73 0.0232(16) 0.066(2) 0.0331(18) -0.0001(15) 0.0015(13) -0.0105(16)
C36 0.0324(18) 0.061(2) 0.073(3) -0.0056(16) 0.0012(17) -0.046(2)
C39 0.107(4) 0.059(3) 0.074(3) -0.032(3) 0.060(3) -0.038(2)
C40 0.071(3) 0.074(3) 0.089(3) -0.040(2) 0.047(2) -0.056(3)
Cl1 0.0484(6) 0.0203(4) 0.0288(5) -0.0065(5) 0.0086(5) -0.0053(4)
O3 0.0359(17) 0.065(2) 0.0299(13) -0.0082(15) -0.0022(12) -0.0010(15)
O4 0.058(3) 0.0397(14) 0.0473(17) -0.0100(18) 0.014(2) -0.0261(13)
O1 0.0491(16) 0.0547(16) 0.0412(15) -0.0216(13) -0.0069(12) -0.0011(12)
O2 0.105(2) 0.0208(12) 0.0521(17) -0.0045(14) 0.0129(16) -0.0072(12)
Cl2A 0.035(3) 0.037(3) 0.046(3) -0.017(2) -0.001(2) -0.013(2)
O7A 0.035(5) 0.039(3) 0.046(5) -0.017(3) -0.002(3) -0.012(3)
O6A 0.042(4) 0.050(4) 0.049(3) -0.020(3) 0.000(2) -0.016(3)
O5A 0.036(4) 0.039(4) 0.046(5) -0.017(3) -0.002(2) -0.013(3)
O8A 0.040(4) 0.043(4) 0.054(4) -0.014(3) -0.006(3) -0.016(3)
Cl1A 0.053(9) 0.049(7) 0.077(11) 0.002(7) -0.017(8) -0.036(7)
O3A 0.053(9) 0.049(8) 0.077(11) 0.002(7) -0.017(8) -0.035(7)
O4A 0.053(9) 0.049(8) 0.076(11) 0.002(7) -0.017(8) -0.036(7)
O1A 0.052(9) 0.050(8) 0.077(11) 0.002(7) -0.017(8) -0.036(7)
O2A 0.053(9) 0.049(7) 0.077(11) 0.002(7) -0.017(8) -0.036(7)

loop_
_atom_type_symbol
_atom_type_scat_dispersion_real
_atom_type_scat_dispersion_imag
_atom_type_scat_Cromer_Mann_a1
_atom_type_scat_Cromer_Mann_a2
_atom_type_scat_Cromer_Mann_a3
_atom_type_scat_Cromer_Mann_a4
_atom_type_scat_Cromer_Mann_b1
_atom_type_scat_Cromer_Mann_b2
_atom_type_scat_Cromer_Mann_b3
_atom_type_scat_Cromer_Mann_b4
_atom_type_scat_Cromer_Mann_c
_atom_type_scat_source
_atom_type_scat_dispersion_source
C 0.00347 0.00161 2.31000 1.02000 1.58860 0.86500 20.84390 10.20750 0.56870 51.65120 0.215599998832 'International Tables Volume C Table 6.1.1.4 (pp. 500-502)' 'Henke, Gullikson and Davis, At. Data and Nucl. Data Tables, 1993, 54, 2'
Cl 0.14873 0.16029 11.46040 7.19640 6.25560 1.64550 0.01040 1.16620 18.51940 47.77840 -9.55739974976 'International Tables Volume C Table 6.1.1.4 (pp. 500-502)' 'Henke, Gullikson and Davis, At. Data and Nucl. Data Tables, 1993, 54, 2'
H 0.00000 0.00000 0.49300 0.32291 0.14019 0.04081 10.51090 26.12570 3.14236 57.79970 0.0030380000826 'International Tables Volume C Table 6.1.1.4 (pp. 500-502)' 'Henke, Gullikson and Davis, At. Data and Nucl. Data Tables, 1993, 54, 2'
O 0.01158 0.00611 3.04850 2.28680 1.54630 0.86700 13.27710 5.70110 0.32390 32.90890 0.250800013542 'International Tables Volume C Table 6.1.1.4 (pp. 500-502)' 'Henke, Gullikson and Davis, At. Data and Nucl. Data Tables, 1993, 54, 2'
N 0.00653 0.00323 12.21260 3.13220 2.01250 1.16630 0.00570 9.89330 28.99750 0.58260 -11.5290002823 'International Tables Volume C Table 6.1.1.4 (pp. 500-502)' 'Henke, Gullikson and Davis, At. Data and Nucl. Data Tables, 1993, 54, 2'
P 0.10434 0.09671 6.43450 4.17910 1.78000 1.49080 1.90670 27.15700 0.52600 68.16450 1.11489999294 'International Tables Volume C Table 6.1.1.4 (pp. 500-502)' 'Henke, Gullikson and Davis, At. Data and Nucl. Data Tables, 1993, 54, 2'
Cu 0.34125 1.28947 13.33800 7.16760 5.61580 1.67350 3.58280 0.24700 11.39660 64.81260 1.19099998474 'International Tables Volume C Table 6.1.1.4 (pp. 500-502)' 'Henke, Gullikson and Davis, At. Data and Nucl. Data Tables, 1993, 54, 2'

loop_
_geom_angle_atom_site_label_1
_geom_angle_atom_site_label_2
_geom_angle_atom_site_label_3
_geom_angle
_geom_angle_site_symmetry_1
_geom_angle_site_symmetry_3
_geom_angle_publ_flag
P2 Cu1 P1 103.28(3) . . y
N2 Cu1 P1 111.39(6) . . y
N2 Cu1 P2 120.72(6) . . y
N1 Cu1 P1 107.72(6) . . y
N1 Cu1 P2 131.48(6) . . y
N1 Cu1 N2 80.78(8) . . y
P3 Cu2 P4 104.28(3) . . y
N5 Cu2 P4 123.89(6) . . y
N5 Cu2 P3 111.71(6) . . y
N6 Cu2 P4 115.73(6) . . y
N6 Cu2 P3 120.09(6) . . y
N6 Cu2 N5 81.11(8) . . y
C57 P4 Cu2 115.07(8) . . ?
C81 P4 Cu2 107.55(8) . . ?
C81 P4 C57 104.38(11) . . ?
C63 P4 Cu2 123.41(9) . . ?
C63 P4 C57 102.78(11) . . ?
C63 P4 C81 101.43(11) . . ?
C35 P1 Cu1 114.11(9) . . ?
C41 P1 Cu1 112.75(8) . . ?
C41 P1 C35 105.63(12) . . ?
C34 P1 Cu1 115.19(9) . . ?
C34 P1 C35 106.92(12) . . ?
C34 P1 C41 101.01(12) . . ?
C54 P2 Cu1 106.76(8) . . ?
C48 P2 Cu1 116.82(9) . . ?
C48 P2 C54 101.94(12) . . ?
C42 P2 Cu1 124.69(9) . . ?
C42 P2 C54 97.85(11) . . ?
C42 P2 C48 104.82(12) . . ?
C75 P3 Cu2 110.16(8) . . ?
C69 P3 Cu2 123.25(9) . . ?
C69 P3 C75 105.45(12) . . ?
C82 P3 Cu2 112.20(8) . . ?
C82 P3 C75 102.28(12) . . ?
C82 P3 C69 101.26(12) . . ?
O6 Cl2 O7 108.0(2) . . ?
O5 Cl2 O7 109.7(2) . . ?
O5 Cl2 O6 108.8(2) . . ?
O8 Cl2 O7 110.10(18) . . ?
O8 Cl2 O6 108.72(17) . . ?
O8 Cl2 O5 111.4(2) . . ?
C62 C57 P4 122.03(19) . . ?
C58 C57 P4 118.99(19) . . ?
C58 C57 C62 118.7(2) . . ?
C54 N9 C41 113.0(2) . . ?
C55 N9 C41 114.9(2) . . ?
C55 N9 C54 115.28(19) . . ?
C56 N10 C81 117.3(2) . . ?
C82 N10 C81 113.7(2) . . ?
C82 N10 C56 114.09(19) . . ?
C5 N2 Cu1 113.76(16) . . ?
C1 N2 Cu1 128.24(17) . . ?
C1 N2 C5 117.9(2) . . ?
C20 C21 C22 118.4(2) . . ?
C26 C21 C22 123.1(3) . . ?
C26 C21 C20 118.5(2) . . ?
C24 N5 Cu2 129.96(18) . . ?
C20 N5 Cu2 112.31(16) . . ?
C20 N5 C24 117.7(2) . . ?
C6 N1 Cu1 111.22(16) . . ?
C10 N1 Cu1 131.17(18) . . ?
C10 N1 C6 117.3(2) . . ?
C19 N6 Cu2 112.74(16) . . ?
C15 N6 Cu2 129.14(18) . . ?
C15 N6 C19 118.1(2) . . ?
C80 C75 P3 118.4(2) . . ?
C76 C75 P3 123.3(2) . . ?
C76 C75 C80 118.1(2) . . ?
C5 C6 N1 117.1(2) . . ?
C7 C6 N1 122.7(2) . . ?
C7 C6 C5 120.2(2) . . ?
C36 C35 P1 122.9(2) . . ?
C40 C35 P1 119.6(3) . . ?
C40 C35 C36 116.8(3) . . ?
N9 C41 P1 109.03(17) . . ?
H41a C41 P1 109.88(8) . . ?
H41a C41 N9 109.88(13) . . ?
H41b C41 P1 109.88(9) . . ?
H41b C41 N9 109.88(14) . . ?
H41b C41 H41a 108.3 . . ?
H80 C80 C75 119.62(16) . . ?
C79 C80 C75 120.8(3) . . ?
C79 C80 H80 119.62(18) . . ?
N10 C81 P4 107.82(16) . . ?
H81a C81 P4 110.14(8) . . ?
H81a C81 N10 110.14(13) . . ?
H81b C81 P4 110.14(8) . . ?
H81b C81 N10 110.14(13) . . ?
H81b C81 H81a 108.5 . . ?
N9 C54 P2 111.91(17) . . ?
H54a C54 P2 109.23(8) . . ?
H54a C54 N9 109.23(14) . . ?
H54b C54 P2 109.23(8) . . ?
H54b C54 N9 109.23(13) . . ?
H54b C54 H54a 107.9 . . ?
H24 C24 N5 118.40(15) . . ?
C23 C24 N5 123.2(2) . . ?
C23 C24 H24 118.40(16) . . ?
C62 C61 H61 119.81(16) . . ?
C60 C61 H61 119.81(16) . . ?
C60 C61 C62 120.4(3) . . ?
C6 C5 N2 116.9(2) . . ?
C4 C5 N2 122.4(2) . . ?
C4 C5 C6 120.7(2) . . ?
C25 N8 C28 114.8(3) . . ?
C74 C69 P3 119.5(2) . . ?
C70 C69 P3 121.5(2) . . ?
C70 C69 C74 118.9(2) . . ?
C19 C18 C17 117.9(3) . . ?
C25 C18 C17 123.1(2) . . ?
C25 C18 C19 119.1(2) . . ?
H1 C1 N2 118.43(14) . . ?
C2 C1 N2 123.1(2) . . ?
C2 C1 H1 118.43(15) . . ?
C64 C65 H65 120.24(17) . . ?
C66 C65 H65 120.24(16) . . ?
C66 C65 C64 119.5(3) . . ?
C29 C34 P1 116.4(2) . . ?
C30 C34 P1 124.8(2) . . ?
C30 C34 C29 118.6(3) . . ?
C11 C7 C6 119.2(2) . . ?
C8 C7 C6 118.0(2) . . ?
C8 C7 C11 122.8(2) . . ?
C4 C12 N4 117.4(2) . . ?
C11 C12 N4 122.1(2) . . ?
C11 C12 C4 120.5(2) . . ?
C13 N4 C12 115.2(2) . . ?
H22 C22 C21 120.51(16) . . ?
C23 C22 C21 119.0(3) . . ?
C23 C22 H22 120.51(17) . . ?
C12 C4 C5 118.9(2) . . ?
C3 C4 C5 117.9(2) . . ?
C3 C4 C12 123.2(2) . . ?
H29 C29 C34 119.52(16) . . ?
C33 C29 C34 121.0(3) . . ?
C33 C29 H29 119.52(19) . . ?
C14 N3 C11 115.6(3) . . ?
C63 C68 H68 119.95(15) . . ?
C67 C68 H68 119.95(17) . . ?
C67 C68 C63 120.1(3) . . ?
C27 N7 C26 115.6(3) . . ?
N5 C20 C21 122.2(2) . . ?
C19 C20 C21 121.2(2) . . ?
C19 C20 N5 116.6(2) . . ?
C61 C62 C57 120.3(2) . . ?
H62 C62 C57 119.83(15) . . ?
H62 C62 C61 119.83(16) . . ?
H55a C55 N9 109.53(14) . . ?
H55b C55 N9 109.53(13) . . ?
H55b C55 H55a 108.1 . . ?
C56 C55 N9 110.6(2) . . ?
C56 C55 H55a 109.53(14) . . ?
C56 C55 H55b 109.53(14) . . ?
H64 C64 C65 119.52(17) . . ?
C63 C64 C65 121.0(3) . . ?
C63 C64 H64 119.52(15) . . ?
H66 C66 C65 119.77(16) . . ?
C67 C66 C65 120.5(3) . . ?
C67 C66 H66 119.77(16) . . ?
C53 C48 P2 119.0(2) . . ?
C49 C48 P2 122.5(2) . . ?
C49 C48 C53 118.5(3) . . ?
N7 C26 C21 117.4(3) . . ?
C25 C26 C21 120.7(2) . . ?
C25 C26 N7 121.9(3) . . ?
C12 C11 C7 120.5(2) . . ?
N3 C11 C7 118.1(2) . . ?
N3 C11 C12 121.5(2) . . ?
H58 C58 C57 119.57(15) . . ?
C59 C58 C57 120.9(3) . . ?
C59 C58 H58 119.57(17) . . ?
C43 C42 P2 117.5(2) . . ?
C47 C42 P2 123.8(2) . . ?
C47 C42 C43 118.8(2) . . ?
H53 C53 C48 119.29(15) . . ?
C52 C53 C48 121.4(3) . . ?
C52 C53 H53 119.29(18) . . ?
H28 C28 N8 118.13(18) . . ?
C27 C28 N8 123.7(3) . . ?
C27 C28 H28 118.13(18) . . ?
H60 C60 C61 120.24(16) . . ?
C59 C60 C61 119.5(3) . . ?
C59 C60 H60 120.24(16) . . ?
H17 C17 C18 120.48(17) . . ?
C16 C17 C18 119.0(3) . . ?
C16 C17 H17 120.48(16) . . ?
H74 C74 C69 119.78(16) . . ?
C73 C74 C69 120.4(3) . . ?
C73 C74 H74 119.78(18) . . ?
C70 C71 H71 120.12(17) . . ?
C72 C71 H71 120.12(17) . . ?
C72 C71 C70 119.8(3) . . ?
C45 C44 H44 120.06(18) . . ?
C43 C44 H44 120.06(19) . . ?
C43 C44 C45 119.9(3) . . ?
C55 C56 N10 115.2(2) . . ?
H56a C56 N10 108.48(13) . . ?
H56a C56 C55 108.48(14) . . ?
H56b C56 N10 108.48(14) . . ?
H56b C56 C55 108.48(14) . . ?
H56b C56 H56a 107.5 . . ?
C18 C19 N6 122.8(2) . . ?
C20 C19 N6 117.2(2) . . ?
C20 C19 C18 120.0(2) . . ?
C78 C77 H77 119.76(18) . . ?
C76 C77 H77 119.76(18) . . ?
C76 C77 C78 120.5(3) . . ?
H3 C3 C4 120.07(15) . . ?
C2 C3 C4 119.9(2) . . ?
C2 C3 H3 120.07(16) . . ?
C68 C63 P4 120.2(2) . . ?
C64 C63 P4 121.1(2) . . ?
C64 C63 C68 118.7(2) . . ?
C71 C70 C69 120.6(3) . . ?
H70 C70 C69 119.70(16) . . ?
H70 C70 C71 119.70(17) . . ?
N10 C82 P3 111.15(17) . . ?
H82a C82 P3 109.40(8) . . ?
H82a C82 N10 109.40(13) . . ?
H82b C82 P3 109.40(8) . . ?
H82b C82 N10 109.40(14) . . ?
H82b C82 H82a 108.0 . . ?
H33 C33 C29 119.97(19) . . ?
C32 C33 C29 120.1(3) . . ?
C32 C33 H33 120.0(2) . . ?
H45 C45 C44 119.86(18) . . ?
C46 C45 C44 120.3(3) . . ?
C46 C45 H45 119.86(18) . . ?
H10 C10 N1 118.31(15) . . ?
C9 C10 N1 123.4(3) . . ?
C9 C10 H10 118.31(17) . . ?
H15 C15 N6 118.76(15) . . ?
C16 C15 N6 122.5(3) . . ?
C16 C15 H15 118.76(17) . . ?
C44 C43 C42 120.5(3) . . ?
H43 C43 C42 119.76(15) . . ?
H43 C43 C44 119.76(19) . . ?
H52 C52 C53 120.30(18) . . ?
C51 C52 C53 119.4(3) . . ?
C51 C52 H52 120.3(2) . . ?
C66 C67 C68 120.2(3) . . ?
H67 C67 C68 119.88(17) . . ?
H67 C67 C66 119.88(16) . . ?
C3 C2 C1 118.8(2) . . ?
H2 C2 C1 120.61(15) . . ?
H2 C2 C3 120.61(16) . . ?
H46 C46 C45 119.72(18) . . ?
C47 C46 C45 120.6(3) . . ?
C47 C46 H46 119.72(19) . . ?
H49 C49 C48 120.14(17) . . ?
C50 C49 C48 119.7(3) . . ?
C50 C49 H49 120.14(19) . . ?
H13 C13 N4 118.53(17) . . ?
C14 C13 N4 122.9(3) . . ?
C14 C13 H13 118.53(16) . . ?
H79 C79 C80 119.90(18) . . ?
C78 C79 C80 120.2(3) . . ?
C78 C79 H79 119.90(17) . . ?
C22 C23 C24 119.5(3) . . ?
H23 C23 C24 120.27(16) . . ?
H23 C23 C22 120.27(17) . . ?
H8 C8 C7 120.38(16) . . ?
C9 C8 C7 119.2(3) . . ?
C9 C8 H8 120.38(17) . . ?
C46 C47 C42 120.0(3) . . ?
H47 C47 C42 120.02(16) . . ?
H47 C47 C46 120.02(19) . . ?
H50 C50 C49 119.61(19) . . ?
C51 C50 C49 120.8(3) . . ?
C51 C50 H50 119.61(18) . . ?
C28 C27 N7 122.2(3) . . ?
H27 C27 N7 118.9(2) . . ?
H27 C27 C28 118.89(18) . . ?
H72 C72 C71 119.71(17) . . ?
C73 C72 C71 120.6(3) . . ?
C73 C72 H72 119.71(18) . . ?
C13 C14 N3 122.7(3) . . ?
H14 C14 N3 118.65(17) . . ?
H14 C14 C13 118.65(16) . . ?
C18 C25 N8 117.9(3) . . ?
C26 C25 N8 121.6(3) . . ?
C26 C25 C18 120.5(2) . . ?
C60 C59 C58 120.3(3) . . ?
H59 C59 C58 119.87(17) . . ?
H59 C59 C60 119.87(16) . . ?
C79 C78 C77 119.6(3) . . ?
H78 C78 C77 120.18(18) . . ?
H78 C78 C79 120.18(17) . . ?
C15 C16 C17 119.7(3) . . ?
H16 C16 C17 120.13(16) . . ?
H16 C16 C15 120.13(17) . . ?
C8 C9 C10 119.3(3) . . ?
H9 C9 C10 120.33(17) . . ?
H9 C9 C8 120.33(17) . . ?
H32 C32 C33 119.9(2) . . ?
C31 C32 C33 120.2(3) . . ?
C31 C32 H32 119.90(19) . . ?
C77 C76 C75 120.8(3) . . ?
H76 C76 C75 119.62(16) . . ?
H76 C76 C77 119.62(18) . . ?
C50 C51 C52 120.2(3) . . ?
H51 C51 C52 119.9(2) . . ?
H51 C51 C50 119.92(18) . . ?
C38 C37 H37 119.8(2) . . ?
C36 C37 H37 119.8(2) . . ?
C36 C37 C38 120.4(3) . . ?
H38 C38 C37 120.1(2) . . ?
C39 C38 C37 119.7(3) . . ?
C39 C38 H38 120.1(2) . . ?
H31 C31 C32 119.97(19) . . ?
C30 C31 C32 120.1(3) . . ?
C30 C31 H31 120.0(2) . . ?
C31 C30 C34 120.1(3) . . ?
H30 C30 C34 119.96(18) . . ?
H30 C30 C31 120.0(2) . . ?
C72 C73 C74 119.7(3) . . ?
H73 C73 C74 120.17(18) . . ?
H73 C73 C72 120.17(18) . . ?
C37 C36 C35 120.9(3) . . ?
H36 C36 C35 119.57(18) . . ?
H36 C36 C37 119.6(2) . . ?
H39 C39 C38 120.0(2) . . ?
C40 C39 C38 119.9(4) . . ?
C40 C39 H39 120.0(3) . . ?
C39 C40 C35 122.3(4) . . ?
H40 C40 C35 118.8(2) . . ?
H40 C40 C39 118.8(3) . . ?
O4 Cl1 O3 110.7(3) . . ?
O1 Cl1 O3 108.94(16) . . ?
O1 Cl1 O4 108.9(3) . . ?
O2 Cl1 O3 110.6(2) . . ?
O2 Cl1 O4 110.6(3) . . ?
O2 Cl1 O1 106.97(19) . . ?
O6A Cl2A O7A 108.4(13) . . ?
O5A Cl2A O7A 109.5(14) . . ?
O5A Cl2A O6A 109.1(13) . . ?
O8A Cl2A O7A 108.6(12) . . ?
O8A Cl2A O6A 111.5(10) . . ?
O8A Cl2A O5A 109.8(12) . . ?
O4A Cl1A O3A 107(4) . . ?
O1A Cl1A O3A 113(3) . . ?
O1A Cl1A O4A 105(4) . . ?
O2A Cl1A O3A 120(3) . . ?
O2A Cl1A O4A 109(4) . . ?
O2A Cl1A O1A 103(2) . . ?

loop_
_geom_bond_atom_site_label_1
_geom_bond_atom_site_label_2
_geom_bond_distance
_geom_bond_site_symmetry_2
_geom_bond_publ_flag
Cu1 P1 2.2538(7) . y
Cu1 P2 2.2319(7) . y
Cu1 N2 2.038(2) . y
Cu1 N1 2.104(2) . y
Cu2 P4 2.2315(7) . y
Cu2 P3 2.2353(7) . y
Cu2 N5 2.069(2) . y
Cu2 N6 2.057(2) . y
P4 C57 1.828(3) . ?
P4 C81 1.859(2) . ?
P4 C63 1.822(3) . ?
P1 C35 1.818(3) . ?
P1 C41 1.857(3) . ?
P1 C34 1.826(3) . ?
P2 C54 1.865(3) . ?
P2 C48 1.820(3) . ?
P2 C42 1.835(3) . ?
P3 C75 1.832(3) . ?
P3 C69 1.824(3) . ?
P3 C82 1.860(3) . ?
Cl2 O7 1.443(3) . ?
Cl2 O6 1.448(3) . ?
Cl2 O5 1.438(3) . ?
Cl2 O8 1.425(2) . ?
C57 C62 1.391(3) . ?
C57 C58 1.388(4) . ?
N9 C41 1.462(3) . ?
N9 C54 1.454(3) . ?
N9 C55 1.468(3) . ?
N10 C81 1.466(3) . ?
N10 C56 1.468(3) . ?
N10 C82 1.463(3) . ?
N2 C5 1.357(3) . ?
N2 C1 1.332(3) . ?
C21 C22 1.398(4) . ?
C21 C20 1.402(4) . ?
C21 C26 1.455(4) . ?
N5 C24 1.330(3) . ?
N5 C20 1.365(3) . ?
N1 C6 1.364(3) . ?
N1 C10 1.333(3) . ?
N6 C19 1.355(3) . ?
N6 C15 1.333(3) . ?
C75 C80 1.397(4) . ?
C75 C76 1.383(4) . ?
C6 C5 1.449(3) . ?
C6 C7 1.400(3) . ?
C35 C36 1.364(4) . ?
C35 C40 1.367(4) . ?
C41 H41a 0.9700 . ?
C41 H41b 0.9700 . ?
C80 H80 0.9300 . ?
C80 C79 1.384(4) . ?
C81 H81a 0.9700 . ?
C81 H81b 0.9700 . ?
C54 H54a 0.9700 . ?
C54 H54b 0.9700 . ?
C24 H24 0.9300 . ?
C24 C23 1.394(4) . ?
C61 H61 0.9300 . ?
C61 C62 1.391(4) . ?
C61 C60 1.382(4) . ?
C5 C4 1.402(3) . ?
N8 C28 1.326(4) . ?
N8 C25 1.361(3) . ?
C69 C74 1.381(4) . ?
C69 C70 1.387(4) . ?
C18 C17 1.397(4) . ?
C18 C19 1.402(3) . ?
C18 C25 1.458(4) . ?
C1 H1 0.9300 . ?
C1 C2 1.397(4) . ?
C65 H65 0.9300 . ?
C65 C64 1.381(4) . ?
C65 C66 1.379(4) . ?
C34 C29 1.391(4) . ?
C34 C30 1.385(4) . ?
C7 C11 1.457(4) . ?
C7 C8 1.402(4) . ?
C12 N4 1.361(3) . ?
C12 C4 1.455(3) . ?
C12 C11 1.393(4) . ?
N4 C13 1.325(4) . ?
C22 H22 0.9300 . ?
C22 C23 1.368(4) . ?
C4 C3 1.396(4) . ?
C29 H29 0.9300 . ?
C29 C33 1.383(4) . ?
N3 C11 1.365(3) . ?
N3 C14 1.320(4) . ?
C68 H68 0.9300 . ?
C68 C63 1.391(4) . ?
C68 C67 1.388(4) . ?
N7 C26 1.358(4) . ?
N7 C27 1.323(4) . ?
C20 C19 1.451(4) . ?
C62 H62 0.9300 . ?
C55 H55a 0.9700 . ?
C55 H55b 0.9700 . ?
C55 C56 1.527(4) . ?
C64 H64 0.9300 . ?
C64 C63 1.396(4) . ?
C66 H66 0.9300 . ?
C66 C67 1.378(4) . ?
C48 C53 1.390(4) . ?
C48 C49 1.396(4) . ?
C26 C25 1.395(4) . ?
C58 H58 0.9300 . ?
C58 C59 1.384(4) . ?
C42 C43 1.399(4) . ?
C42 C47 1.392(4) . ?
C53 H53 0.9300 . ?
C53 C52 1.382(4) . ?
C28 H28 0.9300 . ?
C28 C27 1.384(5) . ?
C60 H60 0.9300 . ?
C60 C59 1.380(4) . ?
C17 H17 0.9300 . ?
C17 C16 1.373(4) . ?
C74 H74 0.9300 . ?
C74 C73 1.393(4) . ?
C71 H71 0.9300 . ?
C71 C70 1.391(4) . ?
C71 C72 1.366(4) . ?
C44 H44 0.9300 . ?
C44 C45 1.366(4) . ?
C44 C43 1.392(4) . ?
C56 H56a 0.9700 . ?
C56 H56b 0.9700 . ?
C77 H77 0.9300 . ?
C77 C78 1.370(4) . ?
C77 C76 1.389(4) . ?
C3 H3 0.9300 . ?
C3 C2 1.364(4) . ?
C70 H70 0.9300 . ?
C82 H82a 0.9700 . ?
C82 H82b 0.9700 . ?
C33 H33 0.9300 . ?
C33 C32 1.354(5) . ?
C45 H45 0.9300 . ?
C45 C46 1.384(5) . ?
C10 H10 0.9300 . ?
C10 C9 1.392(4) . ?
C15 H15 0.9300 . ?
C15 C16 1.392(4) . ?
C43 H43 0.9300 . ?
C52 H52 0.9300 . ?
C52 C51 1.378(5) . ?
C67 H67 0.9300 . ?
C2 H2 0.9300 . ?
C46 H46 0.9300 . ?
C46 C47 1.384(4) . ?
C49 H49 0.9300 . ?
C49 C50 1.387(4) . ?
C13 H13 0.9300 . ?
C13 C14 1.395(4) . ?
C79 H79 0.9300 . ?
C79 C78 1.379(4) . ?
C23 H23 0.9300 . ?
C8 H8 0.9300 . ?
C8 C9 1.366(4) . ?
C47 H47 0.9300 . ?
C50 H50 0.9300 . ?
C50 C51 1.376(5) . ?
C27 H27 0.9300 . ?
C72 H72 0.9300 . ?
C72 C73 1.378(4) . ?
C14 H14 0.9300 . ?
C59 H59 0.9300 . ?
C78 H78 0.9300 . ?
C16 H16 0.9300 . ?
C9 H9 0.9300 . ?
C32 H32 0.9300 . ?
C32 C31 1.390(5) . ?
C76 H76 0.9300 . ?
C51 H51 0.9300 . ?
C37 H37 0.9300 . ?
C37 C38 1.347(5) . ?
C37 C36 1.398(5) . ?
C38 H38 0.9300 . ?
C38 C39 1.343(6) . ?
C31 H31 0.9300 . ?
C31 C30 1.387(4) . ?
C30 H30 0.9300 . ?
C73 H73 0.9300 . ?
C36 H36 0.9300 . ?
C39 H39 0.9300 . ?
C39 C40 1.380(5) . ?
C40 H40 0.9300 . ?
Cl1 O3 1.445(3) . ?
Cl1 O4 1.420(3) . ?
Cl1 O1 1.453(3) . ?
Cl1 O2 1.430(2) . ?
Cl2A O7A 1.49(2) . ?
Cl2A O6A 1.442(15) . ?
Cl2A O5A 1.365(19) . ?
Cl2A O8A 1.389(15) . ?
Cl1A O3A 1.40(3) . ?
Cl1A O4A 1.45(3) . ?
Cl1A O1A 1.48(3) . ?
Cl1A O2A 1.38(3) . ?

loop_
_geom_torsion_atom_site_label_1
_geom_torsion_atom_site_label_2
_geom_torsion_atom_site_label_3
_geom_torsion_atom_site_label_4
_geom_torsion
_geom_torsion_site_symmetry_1
_geom_torsion_site_symmetry_2
_geom_torsion_site_symmetry_3
_geom_torsion_site_symmetry_4
_geom_torsion_publ_flag
Cu1 N2 C5 C6 1.67(18) . . . . ?
Cu1 N2 C5 C4 -177.87(16) . . . . ?
Cu1 N2 C1 C2 178.6(2) . . . . ?
Cu1 N1 C6 C5 -5.03(18) . . . . ?
Cu1 N1 C6 C7 175.54(17) . . . . ?
Cu1 N1 C10 C9 -173.7(3) . . . . ?
Cu2 N5 C24 C23 178.5(2) . . . . ?
Cu2 N5 C20 C21 -179.46(16) . . . . ?
Cu2 N5 C20 C19 -0.16(18) . . . . ?
Cu2 N6 C19 C18 -178.54(16) . . . . ?
Cu2 N6 C19 C20 0.44(18) . . . . ?
Cu2 N6 C15 C16 179.9(2) . . . . ?
P4 C57 C62 C61 -173.8(2) . . . . ?
P4 C57 C58 C59 174.0(2) . . . . ?
P4 C81 N10 C56 -125.73(16) . . . . ?
P4 C81 N10 C82 97.53(17) . . . . ?
P4 C63 C68 C67 -179.0(2) . . . . ?
P4 C63 C64 C65 178.9(2) . . . . ?
P1 C35 C36 C37 -170.4(3) . . . . ?
P1 C35 C40 C39 170.4(4) . . . . ?
P1 C41 N9 C54 -84.74(18) . . . . ?
P1 C41 N9 C55 140.15(16) . . . . ?
P1 C34 C29 C33 -175.0(2) . . . . ?
P1 C34 C30 C31 175.5(3) . . . . ?
P2 C54 N9 C41 95.06(19) . . . . ?
P2 C54 N9 C55 -129.99(18) . . . . ?
P2 C48 C53 C52 178.6(2) . . . . ?
P2 C48 C49 C50 179.7(2) . . . . ?
P2 C42 C43 C44 -176.00(19) . . . . ?
P2 C42 C47 C46 176.2(2) . . . . ?
P3 C75 C80 C79 177.0(2) . . . . ?
P3 C75 C76 C77 -176.5(2) . . . . ?
P3 C69 C74 C73 177.9(2) . . . . ?
P3 C69 C70 C71 -176.4(2) . . . . ?
P3 C82 N10 C81 -82.98(19) . . . . ?
P3 C82 N10 C56 138.85(17) . . . . ?
C57 C62 C61 C60 0.1(3) . . . . ?
C57 C58 C59 C60 -0.1(3) . . . . ?
N9 C55 C56 N10 -163.9(2) . . . . ?
N2 C5 C6 N1 2.4(3) . . . . ?
N2 C5 C6 C7 -178.1(2) . . . . ?
N2 C5 C4 C12 178.1(2) . . . . ?
N2 C5 C4 C3 -1.2(3) . . . . ?
N2 C1 C2 C3 -1.0(3) . . . . ?
C21 C22 C23 C24 -0.5(3) . . . . ?
C21 C20 N5 C24 0.3(3) . . . . ?
C21 C20 C19 N6 179.1(2) . . . . ?
C21 C20 C19 C18 -1.9(3) . . . . ?
C21 C26 N7 C27 -178.8(3) . . . . ?
C21 C26 C25 N8 178.5(2) . . . . ?
C21 C26 C25 C18 -2.5(3) . . . . ?
N5 C24 C23 C22 1.4(3) . . . . ?
N5 C20 C19 N6 -0.2(3) . . . . ?
N5 C20 C19 C18 178.8(2) . . . . ?
N1 C6 C5 C4 -178.0(2) . . . . ?
N1 C6 C7 C11 178.8(3) . . . . ?
N1 C6 C7 C8 -0.9(3) . . . . ?
N1 C10 C9 C8 -0.2(4) . . . . ?
N6 C19 C18 C17 -1.8(3) . . . . ?
N6 C19 C18 C25 179.5(2) . . . . ?
N6 C15 C16 C17 -0.7(3) . . . . ?
C75 C80 C79 C78 -0.4(3) . . . . ?
C75 C76 C77 C78 0.1(3) . . . . ?
C6 C5 C4 C12 -1.4(3) . . . . ?
C6 C5 C4 C3 179.3(2) . . . . ?
C6 C7 C11 C12 -0.2(3) . . . . ?
C6 C7 C11 N3 180.0(3) . . . . ?
C6 C7 C8 C9 0.5(3) . . . . ?
C35 C36 C37 C38 0.1(4) . . . . ?
C35 C40 C39 C38 0.7(6) . . . . ?
C80 C79 C78 C77 -1.0(4) . . . . ?
C61 C60 C59 C58 -0.2(3) . . . . ?
C5 C4 C12 N4 -178.8(2) . . . . ?
C5 C4 C12 C11 0.6(3) . . . . ?
C5 C4 C3 C2 1.6(3) . . . . ?
N8 C28 C27 N7 -0.6(4) . . . . ?
N8 C25 C18 C17 1.9(3) . . . . ?
N8 C25 C18 C19 -179.4(2) . . . . ?
N8 C25 C26 N7 -1.9(3) . . . . ?
C69 C74 C73 C72 -2.2(4) . . . . ?
C69 C70 C71 C72 -0.7(3) . . . . ?
C18 C17 C16 C15 1.1(3) . . . . ?
C18 C25 C26 N7 177.1(2) . . . . ?
C1 C2 C3 C4 -0.6(3) . . . . ?
C65 C64 C63 C68 -0.4(3) . . . . ?
C65 C66 C67 C68 -0.4(3) . . . . ?
C34 C29 C33 C32 -1.2(3) . . . . ?
C34 C30 C31 C32 -0.7(4) . . . . ?
C7 C11 C12 N4 179.5(2) . . . . ?
C7 C11 C12 C4 0.2(3) . . . . ?
C7 C11 N3 C14 -179.1(3) . . . . ?
C7 C8 C9 C10 -0.0(4) . . . . ?
C12 N4 C13 C14 0.5(3) . . . . ?
C12 C4 C3 C2 -177.7(3) . . . . ?
C12 C11 N3 C14 1.0(3) . . . . ?
N4 C13 C14 N3 -0.0(4) . . . . ?
C29 C33 C32 C31 0.5(4) . . . . ?
C48 C53 C52 C51 1.7(3) . . . . ?
C48 C49 C50 C51 1.7(3) . . . . ?
C42 C43 C44 C45 -1.2(3) . . . . ?
C42 C47 C46 C45 0.6(3) . . . . ?
C53 C52 C51 C50 -0.7(3) . . . . ?
C74 C73 C72 C71 1.2(4) . . . . ?
C44 C45 C46 C47 1.1(4) . . . . ?
C33 C32 C31 C30 0.4(4) . . . . ?
C52 C51 C50 C49 -1.0(4) . . . . ?
C37 C38 C39 C40 -0.8(5) . . . . ?

loop_
_restr_equal_distance_atom_site_label_1
_restr_equal_distance_atom_site_label_2
_restr_equal_distance_site_symmetry_2
_restr_equal_distance_class_id
Cl2 O7 1 1
Cl2 O6 1 2
Cl2 O5 1 6
Cl2 O8 1 5
O7 O6 1 9
O7 O5 1 10
O7 O8 1 3
O6 O5 1 7
O6 O8 1 4
O5 O8 1 8
Cl1 O3 1 13
Cl1 O4 1 20
Cl1 O1 1 14
Cl1 O2 1 12
O3 O4 1 16
O3 O1 1 11
O3 O2 1 17
O4 O1 1 15
O4 O2 1 18
O1 O2 1 19
Cl2A O7A 1 1
Cl2A O6A 1 2
Cl2A O5A 1 6
Cl2A O8A 1 5
O7A O6A 1 9
O7A O5A 1 10
O7A O8A 1 3
O6A O5A 1 7
O6A O8A 1 4
O5A O8A 1 8
Cl1A O3A 1 13
Cl1A O4A 1 20
Cl1A O1A 1 14
Cl1A O2A 1 12
O3A O4A 1 16
O3A O1A 1 11
O3A O2A 1 17
O4A O1A 1 15
O4A O2A 1 18
O1A O2A 1 19

loop_
_restr_equal_distance_class_class_id
_restr_equal_distance_class_target_weight_param
_restr_equal_distance_class_average
_restr_equal_distance_class_esd
_restr_equal_distance_class_diff_max
1 0.0200 1.4640 0.0215 0.0215
2 0.0200 1.4452 0.0029 0.0029
3 0.0400 2.3429 0.0076 0.0076
4 0.0400 2.3381 0.0031 0.0031
5 0.0200 1.4073 0.0179 0.0179
6 0.0200 1.4016 0.0366 0.0366
7 0.0400 2.3169 0.0300 0.0300
8 0.0400 2.3095 0.0565 0.0565
9 0.0400 2.3564 0.0178 0.0178
10 0.0400 2.3422 0.0133 0.0133
11 0.0400 2.3804 0.0217 0.0217
12 0.0200 1.4036 0.0263 0.0263
13 0.0200 1.4250 0.0204 0.0204
14 0.0200 1.4663 0.0136 0.0136
15 0.0400 2.3278 0.0092 0.0092
16 0.0400 2.3270 0.0295 0.0295
17 0.0400 2.3859 0.0213 0.0213
18 0.0400 2.3206 0.0228 0.0228
19 0.0400 2.2740 0.0428 0.0428
20 0.0200 1.4345 0.0147 0.0147

loop_
_smtbx_masks_void_nr
_smtbx_masks_void_average_x
_smtbx_masks_void_average_y
_smtbx_masks_void_average_z
_smtbx_masks_void_volume
_smtbx_masks_void_count_electrons
_smtbx_masks_void_content
1 0.500 0.000 0.500 118.3 40.8 '1 DCM'
2 0.500 0.500 0.000 277.2 77.9 '2 DCM'

loop_
_restr_rigu_atom_site_label_1
_restr_rigu_atom_site_label_2
_restr_rigu_target_weight_param
_restr_rigu_u13_diff
_restr_rigu_u23_diff
_restr_rigu_u33_diff
Cl2 O7 0.010000 -0.005381 -0.000866 0.002292
Cl2 O6 0.010000 0.007707 0.000650 0.000076
Cl2 O5 0.010000 0.004930 0.007640 0.004047
Cl2 O8 0.010000 0.005238 0.000421 0.001001
O7 O6 0.010000 -0.009343 -0.006011 -0.001642
O7 O5 0.010000 -0.022263 0.025854 -0.003170
O7 O8 0.010000 0.007243 -0.006577 0.000063
O6 O5 0.010000 0.005274 -0.017107 0.005151
O6 O8 0.010000 0.029487 0.007868 0.002821
O5 O8 0.010000 0.027250 -0.011843 0.001689
Cl2A O7A 0.001000 0.000003 -0.000061 -0.001995
Cl2A O6A 0.001000 0.000585 0.000273 -0.001610
Cl2A O5A 0.001000 0.000051 -0.000375 -0.001560
Cl2A O8A 0.001000 0.000487 0.001125 -0.001330
O7A O6A 0.001000 -0.002997 -0.003029 -0.003901
O7A O5A 0.001000 0.000923 -0.000409 -0.000064
O7A O8A 0.001000 0.001363 0.000620 -0.001703
O6A O5A 0.001000 0.001928 -0.002139 0.002231
O6A O8A 0.001000 0.007116 0.002889 -0.000110
O5A O8A 0.001000 0.001753 -0.002363 -0.002074
Cl1A O3A 0.001000 0.000134 0.000024 -0.000009
Cl1A O3A 0.001000 0.000134 0.000024 -0.000009
Cl1A O4A 0.001000 0.000048 -0.000122 -0.000072
Cl1A O4A 0.001000 0.000048 -0.000122 -0.000072
Cl1A O1A 0.001000 -0.000115 -0.000023 -0.000034
Cl1A O1A 0.001000 -0.000115 -0.000023 -0.000034
Cl1A O2A 0.001000 0.000003 -0.000028 -0.000094
Cl1A O2A 0.001000 0.000003 -0.000028 -0.000094
O3A O4A 0.001000 -0.000071 0.000391 0.000098
O3A O4A 0.001000 -0.000071 0.000391 0.000098
O3A O1A 0.001000 -0.000245 -0.000113 -0.000029
O3A O1A 0.001000 -0.000245 -0.000113 -0.000029
O3A O2A 0.001000 0.000002 -0.000190 0.000051
O3A O2A 0.001000 0.000002 -0.000190 0.000051
O4A O1A 0.001000 -0.000078 -0.000294 -0.000048
O4A O1A 0.001000 -0.000078 -0.000294 -0.000048
O4A O2A 0.001000 -0.000039 -0.000004 -0.000004
O4A O2A 0.001000 -0.000039 -0.000004 -0.000004
O1A O2A 0.001000 0.000623 -0.000577 0.000221
O1A O2A 0.001000 0.000623 -0.000577 0.000221
